data_4134903
loop_
_publ_author_name
'Ding, Wei'
'Chai, Jinkui'
'Wang, Chen'
'Wu, Junliang'
'Yoshikai, Naohiko'

_publ_section_title
;
 Stereoselective Access to Highly Substituted Vinyl Ethers via
 <i>trans</i>-Difunctionalization of Alkynes with Alcohols and Iodine(III)
 Electrophile.
;
_journal_issue 19
_journal_name_full 'Journal of the American Chemical Society'
_journal_page_first 8619
_journal_page_last 8624
_journal_paper_doi 10.1021/jacs.0c04140
_journal_volume 142
_journal_year 2020
_chemical_formula_sum 'C19 H15 F6 I O2'
_chemical_formula_weight 516.21
_space_group_crystal_system monoclinic
_space_group_IT_number 14
_space_group_name_Hall '-P 2yn'
_space_group_name_H-M_alt 'P 1 21/n 1'
_atom_sites_solution_hydrogens geom
_cell_angle_alpha 90
_cell_angle_beta 105.1779(9)
_cell_angle_gamma 90
_cell_formula_units_Z 8
_cell_length_a 15.0950(4)
_cell_length_b 12.5082(3)
_cell_length_c 20.9361(5)
_cell_measurement_reflns_used 9714
_cell_measurement_temperature 100.(2)
_cell_measurement_theta_max 34.9453
_cell_measurement_theta_min 2.5219
_cell_volume 3815.08(16)
_computing_cell_refinement 'SAINT V8.37A (Bruker AXS Inc., 2015)'
_computing_data_collection 'APEX3 (Bruker AXS Inc., 2016)'
_computing_data_reduction 'SAINT V8.37A (Bruker AXS Inc., 2015)'
_computing_molecular_graphics 'XP (Bruker AXS Inc., 2016)'
_computing_publication_material 'APEX3 (Bruker AXS Inc., 2016)'
_computing_structure_refinement 'SHELXL-2014/7 (Sheldrick, 2014)'
_computing_structure_solution 'XT, VERSION 2014/5'
_diffrn_ambient_temperature 100.(2)
_diffrn_detector_area_resol_mean 7.4074
_diffrn_measured_fraction_theta_full 0.995
_diffrn_measured_fraction_theta_max 0.995
_diffrn_measurement_device_type 'Photon II CPADs detector'
_diffrn_measurement_method 'phi and omega scans'
_diffrn_radiation_monochromator 'Multilayer Mirror'
_diffrn_radiation_type MoK\a
_diffrn_radiation_wavelength 0.71073
_diffrn_reflns_av_R_equivalents 0.0587
_diffrn_reflns_av_unetI/netI 0.0522
_diffrn_reflns_limit_h_max 24
_diffrn_reflns_limit_h_min -24
_diffrn_reflns_limit_k_max 20
_diffrn_reflns_limit_k_min -20
_diffrn_reflns_limit_l_max 33
_diffrn_reflns_limit_l_min -26
_diffrn_reflns_number 87952
_diffrn_reflns_theta_full 35.00
_diffrn_reflns_theta_max 35.00
_diffrn_reflns_theta_min 2.52
_diffrn_source 'Incoatec microfocus source'
_diffrn_source_type 'Bruker D8 Quest'
_exptl_absorpt_coefficient_mu 1.747
_exptl_absorpt_correction_T_max 0.72
_exptl_absorpt_correction_T_min 0.59
_exptl_absorpt_correction_type multi-scan
_exptl_absorpt_process_details
;
SADABS-2016/2 - Bruker AXS area detector scaling and absorption correction
;
_exptl_crystal_colour colourless
_exptl_crystal_density_diffrn 1.797
_exptl_crystal_density_method 'not measured'
_exptl_crystal_description block
_exptl_crystal_F_000 2016
_exptl_crystal_size_max 0.320
_exptl_crystal_size_mid 0.220
_exptl_crystal_size_min 0.200
_refine_diff_density_max 1.022
_refine_diff_density_min -1.370
_refine_ls_extinction_method none
_refine_ls_goodness_of_fit_ref 1.136
_refine_ls_hydrogen_treatment constr
_refine_ls_matrix_type full
_refine_ls_number_parameters 509
_refine_ls_number_reflns 16729
_refine_ls_number_restraints 0
_refine_ls_restrained_S_all 1.136
_refine_ls_R_factor_all 0.0632
_refine_ls_R_factor_gt 0.0431
_refine_ls_shift/su_max 0.002
_refine_ls_shift/su_mean 0.000
_refine_ls_structure_factor_coef Fsqd
_refine_ls_weighting_details 'w=1/[\s^2^(Fo^2^)+5.3528P] where P=(Fo^2^+2Fc^2^)/3'
_refine_ls_weighting_scheme calc
_refine_ls_wR_factor_gt 0.0606
_refine_ls_wR_factor_ref 0.0657
_reflns_number_gt 13514
_reflns_number_total 16729
_reflns_threshold_expression 'I > 2\s(I)'
_cod_data_source_file ja0c04140_si_002.cif
_cod_data_source_block yoshi57m
_cod_depositor_comments
;
The following automatic conversions were performed:

data item '_exptl_absorpt_correction_type' value 'Multi-Scan' was
changed to 'multi-scan' in accordance with the
/home/data/users/saulius/crontab/automatic-downloads/rss-feeds/ACS/lib/dictionaries/cif_core.dic
dictionary named 'cif_core.dic' version 2.4.2 last updated on
2011-04-26.

Automatic conversion script
Id: cif_fix_values 7556 2019-12-06 15:28:31Z antanas 

 Adding full bibliography for 4134900--4134903.cif.
;
_cod_database_code 4134903

loop_
_space_group_symop_operation_xyz
'x, y, z'
'-x+1/2, y+1/2, -z+1/2'
'-x, -y, -z'
'x-1/2, -y-1/2, z-1/2'

loop_
_atom_site_type_symbol
_atom_site_label
_atom_site_fract_x
_atom_site_fract_y
_atom_site_fract_z
_atom_site_U_iso_or_equiv
_atom_site_adp_type
_atom_site_calc_flag
_atom_site_refinement_flags_adp
_atom_site_refinement_flags_occupancy
_atom_site_refinement_flags_posn
_atom_site_occupancy
_atom_site_disorder_assembly
_atom_site_disorder_group
C C1 0.14252(15) 0.66758(16) 0.56906(10) 0.0132(4) Uani d . . . 1 . .
C C2 0.08455(16) 0.68552(18) 0.60946(11) 0.0172(4) Uani d . . . 1 . .
H H2 0.0632 0.6276 0.6308 0.021 Uiso calc U . R 1 . .
C C3 0.05822(17) 0.7896(2) 0.61823(13) 0.0222(5) Uani d . . . 1 . .
H H3 0.0182 0.8034 0.6456 0.027 Uiso calc U . R 1 . .
C C4 0.09013(18) 0.87342(19) 0.58721(13) 0.0233(5) Uani d . . . 1 . .
H H4 0.0722 0.9446 0.5935 0.028 Uiso calc U . R 1 . .
C C5 0.14803(17) 0.85375(18) 0.54702(12) 0.0190(5) Uani d . . . 1 . .
H H5 0.1697 0.9119 0.5261 0.023 Uiso calc U . R 1 . .
C C6 0.17528(15) 0.74958(16) 0.53664(10) 0.0130(4) Uani d . . . 1 . .
C C7 0.23933(15) 0.72109(16) 0.49283(10) 0.0125(4) Uani d . . . 1 . .
C C8 0.21270(16) 0.78279(17) 0.42654(11) 0.0167(4) Uani d . . . 1 . .
C C9 0.33887(16) 0.75066(17) 0.53043(11) 0.0153(4) Uani d . . . 1 . .
C C10 0.12731(15) 0.43810(17) 0.62633(11) 0.0144(4) Uani d . . . 1 . .
C C11 0.03719(16) 0.38403(19) 0.59664(11) 0.0189(5) Uani d . . . 1 . .
H H11A 0.0211 0.3386 0.63 0.028 Uiso calc U . R 1 . .
H H11B 0.0422 0.34 0.559 0.028 Uiso calc U . R 1 . .
H H11C -0.0106 0.4382 0.5814 0.028 Uiso calc U . R 1 . .
C C12 0.16898(15) 0.44184(17) 0.69169(10) 0.0130(4) Uani d . . . 1 . .
C C13 0.17361(18) 0.3602(2) 0.79704(11) 0.0230(5) Uani d . . . 1 . .
H H13A 0.2318 0.3286 0.794 0.035 Uiso calc U . R 1 . .
H H13B 0.138 0.3067 0.8139 0.035 Uiso calc U . R 1 . .
H H13C 0.186 0.4215 0.8272 0.035 Uiso calc U . R 1 . .
C C14 0.25535(15) 0.49846(17) 0.72400(10) 0.0138(4) Uani d . . . 1 . .
C C15 0.25115(17) 0.58382(18) 0.76616(11) 0.0185(4) Uani d . . . 1 . .
H H15 0.1935 0.6053 0.7722 0.022 Uiso calc U . R 1 . .
C C16 0.32998(18) 0.6374(2) 0.79919(12) 0.0227(5) Uani d . . . 1 . .
H H16 0.3263 0.6958 0.8274 0.027 Uiso calc U . R 1 . .
C C17 0.41452(18) 0.6058(2) 0.79098(12) 0.0239(5) Uani d . . . 1 . .
H H17 0.4688 0.6422 0.8137 0.029 Uiso calc U . R 1 . .
C C18 0.41940(17) 0.5209(2) 0.74951(12) 0.0233(5) Uani d . . . 1 . .
H H18 0.4773 0.4993 0.744 0.028 Uiso calc U . R 1 . .
C C19 0.33993(16) 0.46704(19) 0.71580(11) 0.0177(4) Uani d . . . 1 . .
H H19 0.3437 0.409 0.6873 0.021 Uiso calc U . R 1 . .
C C20 0.37893(14) 0.28430(16) 0.42077(10) 0.0116(4) Uani d . . . 1 . .
C C21 0.41896(15) 0.26500(17) 0.36950(11) 0.0148(4) Uani d . . . 1 . .
H H21 0.4304 0.3221 0.3429 0.018 Uiso calc U . R 1 . .
C C22 0.44210(16) 0.16077(19) 0.35762(12) 0.0183(4) Uani d . . . 1 . .
H H22 0.4693 0.1462 0.3225 0.022 Uiso calc U . R 1 . .
C C23 0.42556(16) 0.07795(18) 0.39693(12) 0.0198(5) Uani d . . . 1 . .
H H23 0.4427 0.007 0.3893 0.024 Uiso calc U . R 1 . .
C C24 0.38394(15) 0.09856(17) 0.44747(11) 0.0165(4) Uani d . . . 1 . .
H H24 0.3718 0.0412 0.4737 0.02 Uiso calc U . R 1 . .
C C25 0.35972(15) 0.20278(16) 0.46027(10) 0.0126(4) Uani d . . . 1 . .
C C26 0.21095(17) 0.19401(18) 0.49281(11) 0.0179(4) Uani d . . . 1 . .
C C27 0.36237(17) 0.17469(17) 0.58055(11) 0.0186(5) Uani d . . . 1 . .
C C28 0.38548(15) 0.51391(16) 0.36293(10) 0.0131(4) Uani d . . . 1 . .
C C29 0.48045(15) 0.56114(18) 0.38296(11) 0.0170(4) Uani d . . . 1 . .
H H29A 0.526 0.5034 0.3924 0.025 Uiso calc U . R 1 . .
H H29B 0.4869 0.6052 0.4226 0.025 Uiso calc U . R 1 . .
H H29C 0.4903 0.6055 0.3469 0.025 Uiso calc U . R 1 . .
C C30 0.32997(15) 0.51309(17) 0.30125(10) 0.0131(4) Uani d . . . 1 . .
C C31 0.23620(15) 0.46664(16) 0.28148(10) 0.0126(4) Uani d . . . 1 . .
C C32 0.16480(15) 0.50966(18) 0.30363(11) 0.0169(4) Uani d . . . 1 . .
H H32 0.1752 0.5707 0.3316 0.02 Uiso calc U . R 1 . .
C C33 0.07805(16) 0.4634(2) 0.28485(12) 0.0211(5) Uani d . . . 1 . .
H H33 0.0294 0.493 0.3002 0.025 Uiso calc U . R 1 . .
C C34 0.06217(17) 0.3744(2) 0.24392(12) 0.0220(5) Uani d . . . 1 . .
H H34 0.0029 0.3428 0.2314 0.026 Uiso calc U . R 1 . .
C C35 0.13316(17) 0.3318(2) 0.22133(12) 0.0214(5) Uani d . . . 1 . .
H H35 0.1225 0.2711 0.1931 0.026 Uiso calc U . R 1 . .
C C36 0.21958(16) 0.37761(18) 0.23972(11) 0.0170(4) Uani d . . . 1 . .
H H36 0.2679 0.3483 0.2239 0.02 Uiso calc U . R 1 . .
C C37 0.30532(17) 0.5912(2) 0.19234(11) 0.0223(5) Uani d . . . 1 . .
H H37A 0.2748 0.5306 0.1659 0.033 Uiso calc U . R 1 . .
H H37B 0.3403 0.6315 0.1671 0.033 Uiso calc U . R 1 . .
H H37C 0.2591 0.6379 0.2031 0.033 Uiso calc U . R 1 . .
C C00N 0.31225(15) 0.23132(16) 0.51528(10) 0.0130(4) Uani d . . . 1 . .
F F1 0.25679(11) 0.74443(11) 0.38390(7) 0.0244(3) Uani d . . . 1 . .
F F2 0.12291(10) 0.77240(13) 0.39754(7) 0.0285(4) Uani d . . . 1 . .
F F3 0.23026(10) 0.88828(10) 0.43168(7) 0.0231(3) Uani d . . . 1 . .
F F4 0.34964(10) 0.85322(11) 0.54951(7) 0.0219(3) Uani d . . . 1 . .
F F5 0.39848(10) 0.73140(13) 0.49455(7) 0.0254(3) Uani d . . . 1 . .
F F6 0.36483(9) 0.69106(11) 0.58544(7) 0.0217(3) Uani d . . . 1 . .
F F7 0.16743(11) 0.20902(13) 0.54019(8) 0.0284(3) Uani d . . . 1 . .
F F8 0.16606(10) 0.25147(12) 0.44026(7) 0.0241(3) Uani d . . . 1 . .
F F9 0.19906(10) 0.09110(11) 0.47470(8) 0.0258(3) Uani d . . . 1 . .
F F10 0.33849(11) 0.21670(11) 0.63241(7) 0.0243(3) Uani d . . . 1 . .
F F11 0.45303(10) 0.18636(12) 0.59219(7) 0.0253(3) Uani d . . . 1 . .
F F12 0.34564(12) 0.06911(11) 0.58168(7) 0.0291(4) Uani d . . . 1 . .
I I1 0.18967(2) 0.51037(2) 0.55758(2) 0.01162(3) Uani d . . . 1 . .
I I2 0.34094(2) 0.44204(2) 0.44059(2) 0.01064(3) Uani d . . . 1 . .
O O1 0.23537(11) 0.61524(11) 0.47810(7) 0.0146(3) Uani d . . . 1 . .
O O2 0.12210(11) 0.39507(13) 0.73232(8) 0.0184(3) Uani d . . . 1 . .
O O3 0.31368(11) 0.33773(11) 0.52704(7) 0.0137(3) Uani d . . . 1 . .
O O4 0.36652(11) 0.55231(14) 0.25251(8) 0.0191(3) Uani d . . . 1 . .

loop_
_atom_site_aniso_label
_atom_site_aniso_U_11
_atom_site_aniso_U_22
_atom_site_aniso_U_33
_atom_site_aniso_U_12
_atom_site_aniso_U_13
_atom_site_aniso_U_23
C1 0.0122(10) 0.0112(8) 0.0153(9) 0.0011(7) 0.0021(8) -0.0012(7)
C2 0.0151(11) 0.0183(10) 0.0192(10) -0.0002(8) 0.0063(8) -0.0003(8)
C3 0.0190(12) 0.0228(11) 0.0272(12) 0.0037(9) 0.0102(10) -0.0033(9)
C4 0.0225(13) 0.0158(10) 0.0325(13) 0.0048(9) 0.0091(10) -0.0036(9)
C5 0.0192(12) 0.0128(9) 0.0251(12) 0.0006(8) 0.0062(9) -0.0005(8)
C6 0.0120(10) 0.0103(8) 0.0150(9) -0.0004(7) 0.0006(8) -0.0006(7)
C7 0.0145(10) 0.0112(8) 0.0113(9) -0.0007(7) 0.0027(7) -0.0011(7)
C8 0.0205(12) 0.0121(9) 0.0165(10) -0.0044(8) 0.0030(8) -0.0004(8)
C9 0.0148(11) 0.0166(9) 0.0153(10) -0.0003(8) 0.0054(8) -0.0033(8)
C10 0.0134(10) 0.0140(9) 0.0164(9) -0.0012(8) 0.0051(8) 0.0019(8)
C11 0.0147(11) 0.0209(11) 0.0192(11) -0.0055(9) 0.0008(8) 0.0012(8)
C12 0.0125(10) 0.0138(9) 0.0141(9) 0.0022(8) 0.0060(7) 0.0008(7)
C13 0.0256(14) 0.0276(12) 0.0152(10) -0.0024(10) 0.0042(9) 0.0060(9)
C14 0.0142(10) 0.0148(9) 0.0128(9) 0.0003(8) 0.0042(7) 0.0009(7)
C15 0.0165(11) 0.0200(10) 0.0201(11) 0.0003(8) 0.0069(9) -0.0027(8)
C16 0.0271(14) 0.0217(11) 0.0195(11) -0.0040(10) 0.0062(10) -0.0057(9)
C17 0.0199(13) 0.0287(13) 0.0218(12) -0.0096(10) 0.0031(9) -0.0026(10)
C18 0.0125(11) 0.0338(13) 0.0234(12) -0.0031(10) 0.0045(9) -0.0041(10)
C19 0.0137(11) 0.0211(10) 0.0188(10) 0.0006(8) 0.0051(8) -0.0030(8)
C20 0.0103(10) 0.0109(8) 0.0118(9) 0.0006(7) -0.0005(7) -0.0019(7)
C21 0.0116(10) 0.0166(9) 0.0157(10) 0.0002(8) 0.0028(8) -0.0024(8)
C22 0.0128(11) 0.0228(11) 0.0194(11) 0.0000(8) 0.0044(8) -0.0078(9)
C23 0.0146(11) 0.0152(10) 0.0270(12) 0.0025(8) 0.0010(9) -0.0075(9)
C24 0.0142(11) 0.0128(9) 0.0201(10) 0.0005(8) 0.0003(8) -0.0031(8)
C25 0.0100(10) 0.0132(9) 0.0135(9) -0.0001(7) 0.0012(7) -0.0028(7)
C26 0.0202(12) 0.0160(10) 0.0192(10) -0.0037(8) 0.0082(9) -0.0048(8)
C27 0.0267(13) 0.0127(9) 0.0160(10) -0.0009(9) 0.0050(9) 0.0006(8)
C28 0.0134(10) 0.0131(9) 0.0122(9) -0.0018(7) 0.0022(7) 0.0008(7)
C29 0.0139(11) 0.0198(10) 0.0154(10) -0.0040(8) 0.0006(8) 0.0012(8)
C30 0.0120(10) 0.0146(9) 0.0126(9) 0.0015(7) 0.0030(7) -0.0003(7)
C31 0.0123(10) 0.0141(9) 0.0102(8) 0.0001(7) 0.0010(7) 0.0002(7)
C32 0.0145(11) 0.0195(10) 0.0159(10) 0.0014(8) 0.0026(8) -0.0031(8)
C33 0.0116(11) 0.0306(13) 0.0210(11) 0.0009(9) 0.0040(9) -0.0004(9)
C34 0.0147(12) 0.0310(13) 0.0178(11) -0.0084(10) -0.0002(9) -0.0002(9)
C35 0.0205(12) 0.0220(11) 0.0189(11) -0.0049(9) 0.0004(9) -0.0046(9)
C36 0.0162(11) 0.0194(10) 0.0153(10) 0.0012(8) 0.0037(8) -0.0029(8)
C37 0.0199(12) 0.0302(12) 0.0138(10) -0.0004(10) -0.0007(9) 0.0090(9)
C00N 0.0156(11) 0.0108(8) 0.0114(9) -0.0013(7) 0.0016(8) 0.0002(7)
F1 0.0388(9) 0.0212(7) 0.0165(7) -0.0015(6) 0.0129(6) 0.0016(5)
F2 0.0203(8) 0.0364(9) 0.0226(7) -0.0068(6) -0.0053(6) 0.0099(6)
F3 0.0349(9) 0.0111(6) 0.0226(7) -0.0035(6) 0.0065(6) 0.0036(5)
F4 0.0205(7) 0.0170(6) 0.0261(7) -0.0068(5) 0.0025(6) -0.0067(5)
F5 0.0159(7) 0.0383(9) 0.0249(7) -0.0037(6) 0.0107(6) -0.0074(6)
F6 0.0173(7) 0.0259(7) 0.0190(7) 0.0016(6) -0.0003(5) 0.0030(6)
F7 0.0253(8) 0.0362(9) 0.0287(8) -0.0068(7) 0.0163(7) -0.0085(7)
F8 0.0164(7) 0.0279(8) 0.0244(7) 0.0003(6) -0.0007(6) -0.0004(6)
F9 0.0256(8) 0.0171(7) 0.0353(8) -0.0097(6) 0.0094(6) -0.0079(6)
F10 0.0391(9) 0.0206(7) 0.0140(6) 0.0006(6) 0.0085(6) 0.0016(5)
F11 0.0225(8) 0.0279(8) 0.0206(7) 0.0035(6) -0.0030(6) 0.0037(6)
F12 0.0495(10) 0.0106(6) 0.0256(8) -0.0012(6) 0.0072(7) 0.0050(5)
I1 0.01438(7) 0.00959(5) 0.01112(6) -0.00036(5) 0.00377(5) 0.00022(4)
I2 0.01254(6) 0.00957(5) 0.00909(5) -0.00017(4) 0.00155(4) -0.00041(4)
O1 0.0201(8) 0.0095(6) 0.0157(7) -0.0009(6) 0.0072(6) -0.0014(5)
O2 0.0143(8) 0.0267(8) 0.0153(7) -0.0014(6) 0.0061(6) 0.0063(6)
O3 0.0195(8) 0.0087(6) 0.0131(7) 0.0001(6) 0.0044(6) -0.0011(5)
O4 0.0117(8) 0.0333(9) 0.0118(7) -0.0005(7) 0.0021(6) 0.0058(6)

loop_
_atom_type_symbol
_atom_type_description
_atom_type_scat_dispersion_real
_atom_type_scat_dispersion_imag
_atom_type_scat_source
C C 0.0033 0.0016 'International Tables Vol C Tables 4.2.6.8 and 6.1.1.4'
H H 0.0000 0.0000 'International Tables Vol C Tables 4.2.6.8 and 6.1.1.4'
F F 0.0171 0.0103 'International Tables Vol C Tables 4.2.6.8 and 6.1.1.4'
I I -0.4742 1.8119 'International Tables Vol C Tables 4.2.6.8 and 6.1.1.4'
O O 0.0106 0.0060 'International Tables Vol C Tables 4.2.6.8 and 6.1.1.4'

loop_
_geom_angle_atom_site_label_1
_geom_angle_atom_site_label_2
_geom_angle_atom_site_label_3
_geom_angle_site_symmetry_1
_geom_angle_site_symmetry_3
_geom_angle
_geom_angle_publ_flag
C2 C1 C6 . . 122.7(2) ?
C2 C1 I1 . . 120.16(16) ?
C6 C1 I1 . . 117.04(16) ?
C1 C2 C3 . . 118.8(2) ?
C1 C2 H2 . . 120.6 ?
C3 C2 H2 . . 120.6 ?
C4 C3 C2 . . 120.1(2) ?
C4 C3 H3 . . 119.9 ?
C2 C3 H3 . . 119.9 ?
C3 C4 C5 . . 120.2(2) ?
C3 C4 H4 . . 119.9 ?
C5 C4 H4 . . 119.9 ?
C4 C5 C6 . . 121.2(2) ?
C4 C5 H5 . . 119.4 ?
C6 C5 H5 . . 119.4 ?
C1 C6 C5 . . 117.0(2) ?
C1 C6 C7 . . 118.66(18) ?
C5 C6 C7 . . 124.3(2) ?
O1 C7 C6 . . 111.35(17) ?
O1 C7 C8 . . 107.29(17) ?
C6 C7 C8 . . 111.29(18) ?
O1 C7 C9 . . 109.14(17) ?
C6 C7 C9 . . 108.64(17) ?
C8 C7 C9 . . 109.08(18) ?
F1 C8 F2 . . 106.53(18) ?
F1 C8 F3 . . 106.50(18) ?
F2 C8 F3 . . 106.65(18) ?
F1 C8 C7 . . 111.29(18) ?
F2 C8 C7 . . 110.68(18) ?
F3 C8 C7 . . 114.74(17) ?
F5 C9 F4 . . 107.04(18) ?
F5 C9 F6 . . 107.10(18) ?
F4 C9 F6 . . 106.89(17) ?
F5 C9 C7 . . 112.22(18) ?
F4 C9 C7 . . 113.96(18) ?
F6 C9 C7 . . 109.29(18) ?
C12 C10 C11 . . 124.6(2) ?
C12 C10 I1 . . 120.17(16) ?
C11 C10 I1 . . 115.28(15) ?
C10 C11 H11A . . 109.5 ?
C10 C11 H11B . . 109.5 ?
H11A C11 H11B . . 109.5 ?
C10 C11 H11C . . 109.5 ?
H11A C11 H11C . . 109.5 ?
H11B C11 H11C . . 109.5 ?
C10 C12 O2 . . 115.79(19) ?
C10 C12 C14 . . 126.9(2) ?
O2 C12 C14 . . 117.10(18) ?
O2 C13 H13A . . 109.5 ?
O2 C13 H13B . . 109.5 ?
H13A C13 H13B . . 109.5 ?
O2 C13 H13C . . 109.5 ?
H13A C13 H13C . . 109.5 ?
H13B C13 H13C . . 109.5 ?
C19 C14 C15 . . 119.3(2) ?
C19 C14 C12 . . 122.4(2) ?
C15 C14 C12 . . 118.3(2) ?
C16 C15 C14 . . 120.7(2) ?
C16 C15 H15 . . 119.6 ?
C14 C15 H15 . . 119.6 ?
C15 C16 C17 . . 119.9(2) ?
C15 C16 H16 . . 120.1 ?
C17 C16 H16 . . 120.1 ?
C18 C17 C16 . . 119.8(2) ?
C18 C17 H17 . . 120.1 ?
C16 C17 H17 . . 120.1 ?
C17 C18 C19 . . 120.5(2) ?
C17 C18 H18 . . 119.8 ?
C19 C18 H18 . . 119.8 ?
C14 C19 C18 . . 119.8(2) ?
C14 C19 H19 . . 120.1 ?
C18 C19 H19 . . 120.1 ?
C21 C20 C25 . . 122.33(19) ?
C21 C20 I2 . . 120.54(15) ?
C25 C20 I2 . . 117.11(15) ?
C20 C21 C22 . . 118.9(2) ?
C20 C21 H21 . . 120.5 ?
C22 C21 H21 . . 120.5 ?
C23 C22 C21 . . 120.2(2) ?
C23 C22 H22 . . 119.9 ?
C21 C22 H22 . . 119.9 ?
C22 C23 C24 . . 120.1(2) ?
C22 C23 H23 . . 119.9 ?
C24 C23 H23 . . 119.9 ?
C23 C24 C25 . . 120.8(2) ?
C23 C24 H24 . . 119.6 ?
C25 C24 H24 . . 119.6 ?
C20 C25 C24 . . 117.6(2) ?
C20 C25 C00N . . 118.83(18) ?
C24 C25 C00N . . 123.53(19) ?
F7 C26 F8 . . 107.00(19) ?
F7 C26 F9 . . 106.79(19) ?
F8 C26 F9 . . 106.34(18) ?
F7 C26 C00N . . 111.69(18) ?
F8 C26 C00N . . 109.54(18) ?
F9 C26 C00N . . 115.05(19) ?
F11 C27 F10 . . 106.88(18) ?
F11 C27 F12 . . 107.01(19) ?
F10 C27 F12 . . 106.22(19) ?
F11 C27 C00N . . 110.61(19) ?
F10 C27 C00N . . 111.29(19) ?
F12 C27 C00N . . 114.42(18) ?
C30 C28 C29 . . 125.4(2) ?
C30 C28 I2 . . 119.47(16) ?
C29 C28 I2 . . 115.08(14) ?
C28 C29 H29A . . 109.5 ?
C28 C29 H29B . . 109.5 ?
H29A C29 H29B . . 109.5 ?
C28 C29 H29C . . 109.5 ?
H29A C29 H29C . . 109.5 ?
H29B C29 H29C . . 109.5 ?
C28 C30 O4 . . 116.20(19) ?
C28 C30 C31 . . 125.5(2) ?
O4 C30 C31 . . 118.19(17) ?
C32 C31 C36 . . 119.3(2) ?
C32 C31 C30 . . 121.45(19) ?
C36 C31 C30 . . 119.2(2) ?
C31 C32 C33 . . 120.0(2) ?
C31 C32 H32 . . 120.0 ?
C33 C32 H32 . . 120.0 ?
C34 C33 C32 . . 120.4(2) ?
C34 C33 H33 . . 119.8 ?
C32 C33 H33 . . 119.8 ?
C35 C34 C33 . . 119.7(2) ?
C35 C34 H34 . . 120.2 ?
C33 C34 H34 . . 120.2 ?
C36 C35 C34 . . 120.2(2) ?
C36 C35 H35 . . 119.9 ?
C34 C35 H35 . . 119.9 ?
C35 C36 C31 . . 120.4(2) ?
C35 C36 H36 . . 119.8 ?
C31 C36 H36 . . 119.8 ?
O4 C37 H37A . . 109.5 ?
O4 C37 H37B . . 109.5 ?
H37A C37 H37B . . 109.5 ?
O4 C37 H37C . . 109.5 ?
H37A C37 H37C . . 109.5 ?
H37B C37 H37C . . 109.5 ?
O3 C00N C25 . . 111.94(17) ?
O3 C00N C27 . . 107.97(17) ?
C25 C00N C27 . . 109.64(18) ?
O3 C00N C26 . . 108.61(18) ?
C25 C00N C26 . . 108.47(17) ?
C27 C00N C26 . . 110.21(18) ?
C10 I1 C1 . . 95.53(8) ?
C10 I1 O1 . . 168.75(7) ?
C1 I1 O1 . . 74.56(7) ?
C28 I2 C20 . . 95.06(8) ?
C28 I2 O3 . . 168.94(7) ?
C20 I2 O3 . . 75.28(7) ?
C7 O1 I1 . . 112.69(12) ?
C12 O2 C13 . . 118.23(18) ?
C00N O3 I2 . . 113.78(12) ?
C30 O4 C37 . . 118.78(18) ?

loop_
_geom_bond_atom_site_label_1
_geom_bond_atom_site_label_2
_geom_bond_site_symmetry_2
_geom_bond_distance
_geom_bond_publ_flag
C1 C2 . 1.385(3) ?
C1 C6 . 1.390(3) ?
C1 I1 . 2.126(2) ?
C2 C3 . 1.387(3) ?
C2 H2 . 0.95 ?
C3 C4 . 1.385(4) ?
C3 H3 . 0.95 ?
C4 C5 . 1.385(4) ?
C4 H4 . 0.95 ?
C5 C6 . 1.400(3) ?
C5 H5 . 0.95 ?
C6 C7 . 1.538(3) ?
C7 O1 . 1.357(2) ?
C7 C8 . 1.546(3) ?
C7 C9 . 1.547(3) ?
C8 F1 . 1.335(3) ?
C8 F2 . 1.339(3) ?
C8 F3 . 1.345(2) ?
C9 F5 . 1.336(3) ?
C9 F4 . 1.341(2) ?
C9 F6 . 1.341(3) ?
C10 C12 . 1.349(3) ?
C10 C11 . 1.501(3) ?
C10 I1 . 2.118(2) ?
C11 H11A . 0.98 ?
C11 H11B . 0.98 ?
C11 H11C . 0.98 ?
C12 O2 . 1.372(3) ?
C12 C14 . 1.482(3) ?
C13 O2 . 1.442(3) ?
C13 H13A . 0.98 ?
C13 H13B . 0.98 ?
C13 H13C . 0.98 ?
C14 C19 . 1.389(3) ?
C14 C15 . 1.397(3) ?
C15 C16 . 1.383(3) ?
C15 H15 . 0.95 ?
C16 C17 . 1.389(4) ?
C16 H16 . 0.95 ?
C17 C18 . 1.385(4) ?
C17 H17 . 0.95 ?
C18 C19 . 1.396(3) ?
C18 H18 . 0.95 ?
C19 H19 . 0.95 ?
C20 C21 . 1.384(3) ?
C20 C25 . 1.390(3) ?
C20 I2 . 2.126(2) ?
C21 C22 . 1.389(3) ?
C21 H21 . 0.95 ?
C22 C23 . 1.386(3) ?
C22 H22 . 0.95 ?
C23 C24 . 1.389(3) ?
C23 H23 . 0.95 ?
C24 C25 . 1.399(3) ?
C24 H24 . 0.95 ?
C25 C00N . 1.549(3) ?
C26 F7 . 1.339(3) ?
C26 F8 . 1.340(3) ?
C26 F9 . 1.341(3) ?
C26 C00N . 1.549(3) ?
C27 F11 . 1.334(3) ?
C27 F10 . 1.338(3) ?
C27 F12 . 1.346(3) ?
C27 C00N . 1.549(3) ?
C28 C30 . 1.343(3) ?
C28 C29 . 1.505(3) ?
C28 I2 . 2.116(2) ?
C29 H29A . 0.98 ?
C29 H29B . 0.98 ?
C29 H29C . 0.98 ?
C30 O4 . 1.371(3) ?
C30 C31 . 1.485(3) ?
C31 C32 . 1.389(3) ?
C31 C36 . 1.397(3) ?
C32 C33 . 1.391(3) ?
C32 H32 . 0.95 ?
C33 C34 . 1.387(3) ?
C33 H33 . 0.95 ?
C34 C35 . 1.386(4) ?
C34 H34 . 0.95 ?
C35 C36 . 1.384(3) ?
C35 H35 . 0.95 ?
C36 H36 . 0.95 ?
C37 O4 . 1.438(3) ?
C37 H37A . 0.98 ?
C37 H37B . 0.98 ?
C37 H37C . 0.98 ?
C00N O3 . 1.353(2) ?
I1 O1 . 2.3593(15) ?
I2 O3 . 2.3531(15) ?
